data_2238219
loop_
_publ_author_name
'Moon, Dohyun'
'Choi, Jong-Ha'
'Ryoo, Keon Sang'
'Hong, Yong Pyo'

_publ_section_title
;
 <i>cis</i>-(1,4,8,11-Tetraazacyclotetradecane-\k<i>N</i>^4^)bis(thiocyanato-\k<i>N</i>)chromium(III)
 thiocyanate
;
_journal_coeditor_code LR2107
_journal_issue 7
_journal_name_full 'Acta Crystallographica Section E'
_journal_page_first m376
_journal_page_last m377
_journal_paper_doi 10.1107/S1600536813015456
_journal_volume 69
_journal_year 2013
_chemical_formula_iupac '[Cr (N C S)2 (C10 H24 N4)] N C S'
_chemical_formula_moiety 'C12 H24 Cr N6 S2 +, C N S -'
_chemical_formula_sum 'C13 H24 Cr N7 S3'
_chemical_formula_weight 426.57
_chemical_name_systematic
'<i>cis</i>-(1,4,8,11-Tetraazacyclotetradecane-\k<i>N</i>^4^)bis(thiocyanato-\k<i>N</i>)chromium(III) thiocyanate'
_space_group_crystal_system monoclinic
_space_group_IT_number 14
_space_group_name_Hall '-P 2ybc'
_space_group_name_H-M_alt 'P 1 21/c 1'
_symmetry_space_group_name_Hall '-P 2ybc'
_symmetry_space_group_name_H-M 'P 1 21/c 1'
_atom_sites_solution_hydrogens geom
_audit_creation_method SHELXL-2013
_cell_angle_alpha 90
_cell_angle_beta 94.70(3)
_cell_angle_gamma 90
_cell_formula_units_Z 4
_cell_length_a 10.590(2)
_cell_length_b 7.6970(15)
_cell_length_c 23.750(5)
_cell_measurement_reflns_used 39021
_cell_measurement_temperature 98(2)
_cell_measurement_theta_max 33.11
_cell_measurement_theta_min 1.88
_cell_volume 1929.4(7)
_computing_cell_refinement '<i>HKL3000</i>  (Otwinowski & Minor, 1997)'
_computing_data_collection ' <i>ADSC Quantum-210 ADX</i>  (Arvai & Nielsen, 1983)'
_computing_data_reduction '<i>HKL3000</i>  (Otwinowski & Minor, 1997)'
_computing_molecular_graphics 'DIAMOND (Brandenburg, 2007)'
_computing_publication_material 'WinGX (Farrugia, 2012)'
_computing_structure_refinement 'SHELXL2013 (Sheldrick, 2008)'
_computing_structure_solution 'SHELXS2013 (Sheldrick, 2008)'
_diffrn_ambient_temperature 98(2)
_diffrn_measured_fraction_theta_full 0.993
_diffrn_measured_fraction_theta_max 0.993
_diffrn_measurement_device_type 'ADSC Q210 CCD area-detector'
_diffrn_measurement_method 'omega scan'
_diffrn_radiation_type synchrotron
_diffrn_radiation_wavelength 0.740
_diffrn_reflns_av_R_equivalents 0.0383
_diffrn_reflns_limit_h_max 14
_diffrn_reflns_limit_h_min -14
_diffrn_reflns_limit_k_max 10
_diffrn_reflns_limit_k_min -10
_diffrn_reflns_limit_l_max 31
_diffrn_reflns_limit_l_min -31
_diffrn_reflns_number 16587
_diffrn_reflns_theta_full 26.359
_diffrn_reflns_theta_max 29.499
_diffrn_reflns_theta_min 2.009
_exptl_absorpt_coefficient_mu 1.031
_exptl_absorpt_correction_T_max 0.989
_exptl_absorpt_correction_T_min 0.988
_exptl_absorpt_correction_type empirical
_exptl_absorpt_process_details '(HKL3000 SCALEPACK; Otwinowski & Minor, 1997)'
_exptl_crystal_colour pink
_exptl_crystal_density_diffrn 1.469
_exptl_crystal_description block
_exptl_crystal_F_000 89
_exptl_crystal_size_max 0.012
_exptl_crystal_size_mid 0.012
_exptl_crystal_size_min 0.011
_refine_diff_density_max 0.380
_refine_diff_density_min -0.464
_refine_ls_extinction_coef 0.0149(11)
_refine_ls_extinction_expression Fc^*^=kFc[1+0.001xFc^2^\l^3^/sin(2\q)]^-1/4^
_refine_ls_extinction_method SHELXL
_refine_ls_goodness_of_fit_ref 1.068
_refine_ls_hydrogen_treatment mixed
_refine_ls_matrix_type full
_refine_ls_number_parameters 234
_refine_ls_number_reflns 4727
_refine_ls_number_restraints 0
_refine_ls_restrained_S_all 1.068
_refine_ls_R_factor_all 0.0376
_refine_ls_R_factor_gt 0.0303
_refine_ls_shift/su_max 0.001
_refine_ls_shift/su_mean 0.000
_refine_ls_structure_factor_coef Fsqd
_refine_ls_weighting_details
;
 w=1/[\s^2^(Fo^2^)+(0.0543P)^2^+0.0369P]
 where P=(Fo^2^+2Fc^2^)/3
;
_refine_ls_weighting_scheme calc
_refine_ls_wR_factor_gt 0.0814
_refine_ls_wR_factor_ref 0.0845
_reflns_number_gt 3998
_reflns_number_total 4727
_reflns_threshold_expression 'I > 2\s(I)'
_cod_data_source_file lr2107.cif
_cod_data_source_block I
_cod_database_code 2238219
_cod_database_fobs_code 2238219

loop_
_space_group_symop_operation_xyz
'x, y, z'
'-x, y+1/2, -z+1/2'
'-x, -y, -z'
'x, -y-1/2, z-1/2'

loop_
_atom_site_type_symbol
_atom_site_label
_atom_site_fract_x
_atom_site_fract_y
_atom_site_fract_z
_atom_site_U_iso_or_equiv
_atom_site_adp_type
_atom_site_calc_flag
_atom_site_occupancy
_atom_site_symmetry_multiplicity
Cr Cr1 0.78572(2) 0.65230(3) 0.13425(2) 0.01445(9) Uani d 1 1
S S2 0.80594(3) 1.01716(5) 0.29372(2) 0.02043(10) Uani d 1 1
S S3 1.17137(4) 0.91514(6) 0.09132(2) 0.03337(12) Uani d 1 1
N N1 0.87142(12) 0.48585(16) 0.19523(5) 0.0176(3) Uani d 1 1
H H1N1 0.949(2) 0.521(2) 0.2008(8) 0.030(5) Uiso d 1 1
N N2 0.60770(11) 0.58345(16) 0.15912(5) 0.0158(2) Uani d 1 1
H H1N2 0.5895(18) 0.494(3) 0.1465(8) 0.026(5) Uiso d 1 1
N N3 0.80817(12) 0.44123(17) 0.08083(5) 0.0194(3) Uani d 1 1
H H1N3 0.7441(18) 0.378(2) 0.0769(8) 0.024(5) Uiso d 1 1
N N4 0.67930(12) 0.78077(18) 0.06965(5) 0.0193(3) Uani d 1 1
H H1N4 0.6773(17) 0.888(2) 0.0783(8) 0.024(5) Uiso d 1 1
N N5 0.95059(12) 0.74035(17) 0.11200(5) 0.0216(3) Uani d 1 1
N N6 0.78208(12) 0.85015(16) 0.18914(5) 0.0203(3) Uani d 1 1
C C1 0.82134(14) 0.4809(2) 0.25209(6) 0.0199(3) Uani d 1 1
H H1A 0.8357 0.5954 0.2705 0.024 Uiso calc 1 1
H H1B 0.8694 0.3932 0.2756 0.024 Uiso calc 1 1
C C2 0.68044(14) 0.4373(2) 0.25004(6) 0.0203(3) Uani d 1 1
H H2A 0.6664 0.3245 0.2305 0.024 Uiso calc 1 1
H H2B 0.6569 0.4225 0.2892 0.024 Uiso calc 1 1
C C3 0.59240(14) 0.5705(2) 0.22082(6) 0.0195(3) Uani d 1 1
H H3A 0.5037 0.5387 0.2263 0.023 Uiso calc 1 1
H H3B 0.6094 0.6855 0.2385 0.023 Uiso calc 1 1
C C4 0.88174(15) 0.30950(19) 0.17019(7) 0.0224(3) Uani d 1 1
H H4A 0.8016 0.2449 0.1728 0.027 Uiso calc 1 1
H H4B 0.9509 0.2437 0.1911 0.027 Uiso calc 1 1
C C5 0.90900(15) 0.3290(2) 0.10901(7) 0.0248(3) Uani d 1 1
H H5A 0.9932 0.3830 0.1064 0.030 Uiso calc 1 1
H H5B 0.9089 0.2138 0.0905 0.030 Uiso calc 1 1
C C6 0.51544(14) 0.7103(2) 0.13191(6) 0.0215(3) Uani d 1 1
H H6A 0.5239 0.8239 0.1514 0.026 Uiso calc 1 1
H H6B 0.4278 0.6677 0.1341 0.026 Uiso calc 1 1
C C7 0.54392(14) 0.7294(2) 0.07095(6) 0.0228(3) Uani d 1 1
H H7A 0.5283 0.6180 0.0507 0.027 Uiso calc 1 1
H H7B 0.4884 0.8191 0.0521 0.027 Uiso calc 1 1
C C8 0.83850(16) 0.4808(2) 0.02215(6) 0.0266(3) Uani d 1 1
H H8A 0.8490 0.3703 0.0017 0.032 Uiso calc 1 1
H H8B 0.9201 0.5441 0.0235 0.032 Uiso calc 1 1
C C9 0.73707(17) 0.5890(2) -0.01027(7) 0.0295(4) Uani d 1 1
H H9A 0.7568 0.5952 -0.0503 0.035 Uiso calc 1 1
H H9B 0.6548 0.5286 -0.0093 0.035 Uiso calc 1 1
C C10 0.72283(16) 0.7724(2) 0.01150(6) 0.0257(3) Uani d 1 1
H H10A 0.8054 0.8326 0.0114 0.031 Uiso calc 1 1
H H10B 0.6614 0.8356 -0.0147 0.031 Uiso calc 1 1
C C11 1.04332(14) 0.81402(19) 0.10314(6) 0.0200(3) Uani d 1 1
C C12 0.79292(13) 0.92117(18) 0.23267(6) 0.0172(3) Uani d 1 1
S S4 0.56857(4) 0.72414(6) 0.36233(2) 0.03051(12) Uani d 1 1
N N7 0.37447(15) 0.65647(19) 0.43301(7) 0.0338(3) Uani d 1 1
C C13 0.45576(15) 0.68218(19) 0.40360(7) 0.0235(3) Uani d 1 1

loop_
_atom_site_aniso_label
_atom_site_aniso_U_11
_atom_site_aniso_U_22
_atom_site_aniso_U_33
_atom_site_aniso_U_12
_atom_site_aniso_U_13
_atom_site_aniso_U_23
Cr1 0.01319(12) 0.01531(13) 0.01455(13) -0.00352(8) -0.00060(8) 0.00023(8)
S2 0.01916(18) 0.02155(19) 0.02016(19) -0.00004(13) -0.00094(14) -0.00355(14)
S3 0.0250(2) 0.0448(3) 0.0303(2) -0.01871(19) 0.00255(17) 0.00597(19)
N1 0.0142(6) 0.0178(6) 0.0205(6) -0.0020(5) -0.0012(5) 0.0014(5)
N2 0.0142(6) 0.0153(6) 0.0176(6) -0.0019(5) 0.0005(5) -0.0001(5)
N3 0.0170(6) 0.0210(6) 0.0205(6) -0.0036(5) 0.0031(5) -0.0031(5)
N4 0.0183(6) 0.0204(6) 0.0184(6) -0.0053(5) -0.0028(5) 0.0018(5)
N5 0.0183(6) 0.0244(7) 0.0218(6) -0.0068(5) 0.0002(5) 0.0017(5)
N6 0.0216(6) 0.0171(6) 0.0217(6) -0.0036(5) -0.0012(5) -0.0002(5)
C1 0.0212(7) 0.0209(7) 0.0171(7) -0.0012(6) -0.0019(6) 0.0035(6)
C2 0.0213(7) 0.0213(7) 0.0183(7) -0.0019(6) 0.0022(6) 0.0036(6)
C3 0.0176(7) 0.0223(7) 0.0190(7) -0.0020(6) 0.0045(6) -0.0001(6)
C4 0.0208(7) 0.0177(7) 0.0282(8) 0.0016(6) 0.0000(6) 0.0006(6)
C5 0.0219(7) 0.0231(8) 0.0298(8) 0.0023(6) 0.0042(6) -0.0043(6)
C6 0.0154(7) 0.0230(7) 0.0256(8) 0.0005(6) -0.0006(6) 0.0038(6)
C7 0.0172(7) 0.0275(8) 0.0228(7) -0.0041(6) -0.0045(6) 0.0043(6)
C8 0.0293(8) 0.0320(9) 0.0195(7) -0.0042(7) 0.0077(6) -0.0062(6)
C9 0.0340(9) 0.0378(9) 0.0167(7) -0.0073(8) 0.0013(7) -0.0040(7)
C10 0.0284(8) 0.0323(9) 0.0160(7) -0.0071(7) -0.0006(6) 0.0049(6)
C11 0.0211(7) 0.0234(7) 0.0150(7) -0.0028(6) -0.0019(6) 0.0004(6)
C12 0.0146(6) 0.0146(6) 0.0218(7) -0.0024(5) -0.0017(6) 0.0028(5)
S4 0.0347(2) 0.0333(2) 0.0235(2) 0.01233(18) 0.00211(17) 0.00132(17)
N7 0.0297(8) 0.0263(7) 0.0453(9) 0.0070(6) 0.0013(7) 0.0027(6)
C13 0.0260(8) 0.0160(7) 0.0267(8) 0.0081(6) -0.0087(7) -0.0027(6)

loop_
_atom_type_symbol
_atom_type_description
_atom_type_scat_dispersion_real
_atom_type_scat_dispersion_imag
_atom_type_scat_source
C C 0.0039 0.0018 'International Tables Vol C Tables 4.2.6.8 and 6.1.1.4'
H H 0.0000 0.0000 'International Tables Vol C Tables 4.2.6.8 and 6.1.1.4'
N N 0.0072 0.0035 'International Tables Vol C Tables 4.2.6.8 and 6.1.1.4'
S S 0.1324 0.1348 'International Tables Vol C Tables 4.2.6.8 and 6.1.1.4'
Cr Cr 0.3376 0.6649 'International Tables Vol C Tables 4.2.6.8 and 6.1.1.4'

loop_
_geom_angle_atom_site_label_1
_geom_angle_atom_site_label_2
_geom_angle_atom_site_label_3
_geom_angle
N5 Cr1 N6 88.74(6)
N5 Cr1 N4 94.39(5)
N6 Cr1 N4 94.61(6)
N5 Cr1 N1 93.01(5)
N6 Cr1 N1 92.61(5)
N4 Cr1 N1 169.77(5)
N5 Cr1 N3 87.56(6)
N6 Cr1 N3 174.14(5)
N4 Cr1 N3 90.20(5)
N1 Cr1 N3 83.06(5)
N5 Cr1 N2 174.70(5)
N6 Cr1 N2 86.73(5)
N4 Cr1 N2 83.23(5)
N1 Cr1 N2 89.96(5)
N3 Cr1 N2 97.17(5)
C4 N1 C1 112.42(11)
C4 N1 Cr1 108.95(9)
C1 N1 Cr1 118.54(9)
C4 N1 H1N1 104.3(13)
C1 N1 H1N1 105.8(13)
Cr1 N1 H1N1 105.6(13)
C6 N2 C3 110.46(12)
C6 N2 Cr1 106.62(9)
C3 N2 Cr1 117.91(9)
C6 N2 H1N2 106.5(14)
C3 N2 H1N2 106.1(14)
Cr1 N2 H1N2 108.7(14)
C8 N3 C5 109.76(12)
C8 N3 Cr1 117.03(10)
C5 N3 Cr1 106.96(10)
C8 N3 H1N3 104.5(13)
C5 N3 H1N3 105.0(12)
Cr1 N3 H1N3 113.0(13)
C7 N4 C10 112.23(12)
C7 N4 Cr1 108.83(9)
C10 N4 Cr1 118.20(10)
C7 N4 H1N4 102.1(12)
C10 N4 H1N4 106.4(12)
Cr1 N4 H1N4 107.8(12)
C11 N5 Cr1 170.02(13)
C12 N6 Cr1 157.72(12)
N1 C1 C2 113.34(12)
N1 C1 H1A 108.9
C2 C1 H1A 108.9
N1 C1 H1B 108.9
C2 C1 H1B 108.9
H1A C1 H1B 107.7
C3 C2 C1 115.42(12)
C3 C2 H2A 108.4
C1 C2 H2A 108.4
C3 C2 H2B 108.4
C1 C2 H2B 108.4
H2A C2 H2B 107.5
N2 C3 C2 112.52(12)
N2 C3 H3A 109.1
C2 C3 H3A 109.1
N2 C3 H3B 109.1
C2 C3 H3B 109.1
H3A C3 H3B 107.8
N1 C4 C5 108.61(12)
N1 C4 H4A 110.0
C5 C4 H4A 110.0
N1 C4 H4B 110.0
C5 C4 H4B 110.0
H4A C4 H4B 108.3
N3 C5 C4 107.65(12)
N3 C5 H5A 110.2
C4 C5 H5A 110.2
N3 C5 H5B 110.2
C4 C5 H5B 110.2
H5A C5 H5B 108.5
N2 C6 C7 107.70(12)
N2 C6 H6A 110.2
C7 C6 H6A 110.2
N2 C6 H6B 110.2
C7 C6 H6B 110.2
H6A C6 H6B 108.5
N4 C7 C6 108.29(12)
N4 C7 H7A 110.0
C6 C7 H7A 110.0
N4 C7 H7B 110.0
C6 C7 H7B 110.0
H7A C7 H7B 108.4
N3 C8 C9 112.93(13)
N3 C8 H8A 109.0
C9 C8 H8A 109.0
N3 C8 H8B 109.0
C9 C8 H8B 109.0
H8A C8 H8B 107.8
C10 C9 C8 115.10(13)
C10 C9 H9A 108.5
C8 C9 H9A 108.5
C10 C9 H9B 108.5
C8 C9 H9B 108.5
H9A C9 H9B 107.5
N4 C10 C9 113.77(13)
N4 C10 H10A 108.8
C9 C10 H10A 108.8
N4 C10 H10B 108.8
C9 C10 H10B 108.8
H10A C10 H10B 107.7
N5 C11 S3 179.66(15)
N6 C12 S2 178.82(14)
N7 C13 S4 178.35(14)

loop_
_geom_bond_atom_site_label_1
_geom_bond_atom_site_label_2
_geom_bond_distance
Cr1 N5 1.9846(13)
Cr1 N6 2.0071(13)
Cr1 N4 2.0781(14)
Cr1 N1 2.0849(13)
Cr1 N3 2.0868(13)
Cr1 N2 2.0895(13)
S2 C12 1.6231(15)
S3 C11 1.6081(16)
N1 C4 1.4895(19)
N1 C1 1.4913(19)
N1 H1N1 0.86(2)
N2 C6 1.4904(19)
N2 C3 1.4909(18)
N2 H1N2 0.77(2)
N3 C8 1.4871(19)
N3 C5 1.489(2)
N3 H1N3 0.834(19)
N4 C7 1.4901(19)
N4 C10 1.4928(19)
N4 H1N4 0.851(19)
N5 C11 1.168(2)
N6 C12 1.1666(19)
C1 C2 1.526(2)
C1 H1A 0.9900
C1 H1B 0.9900
C2 C3 1.515(2)
C2 H2A 0.9900
C2 H2B 0.9900
C3 H3A 0.9900
C3 H3B 0.9900
C4 C5 1.512(2)
C4 H4A 0.9900
C4 H4B 0.9900
C5 H5A 0.9900
C5 H5B 0.9900
C6 C7 1.510(2)
C6 H6A 0.9900
C6 H6B 0.9900
C7 H7A 0.9900
C7 H7B 0.9900
C8 C9 1.518(2)
C8 H8A 0.9900
C8 H8B 0.9900
C9 C10 1.515(2)
C9 H9A 0.9900
C9 H9B 0.9900
C10 H10A 0.9900
C10 H10B 0.9900
S4 C13 1.6384(19)
N7 C13 1.169(2)

loop_
_geom_hbond_atom_site_label_D
_geom_hbond_atom_site_label_H
_geom_hbond_atom_site_label_A
_geom_hbond_site_symmetry_A
_geom_hbond_distance_DH
_geom_hbond_distance_HA
_geom_hbond_distance_DA
_geom_hbond_angle_DHA
N1 H1N1 S2 2_745 0.86(2) 2.59(2) 3.4138(15) 160.1(17)
N2 H1N2 S4 2_645 0.77(2) 2.66(2) 3.3521(14) 149.8(18)
N3 H1N3 N7 2_645 0.834(19) 2.119(19) 2.9238(19) 162.0(17)
N4 H1N4 N7 2_655 0.851(19) 2.150(19) 2.947(2) 155.9(17)

loop_
_geom_torsion_atom_site_label_1
_geom_torsion_atom_site_label_2
_geom_torsion_atom_site_label_3
_geom_torsion_atom_site_label_4
_geom_torsion
C4 N1 C1 C2 -72.13(15)
Cr1 N1 C1 C2 56.50(15)
N1 C1 C2 C3 -64.97(17)
C6 N2 C3 C2 177.56(12)
Cr1 N2 C3 C2 -59.54(15)
C1 C2 C3 N2 66.51(17)
C1 N1 C4 C5 169.43(12)
Cr1 N1 C4 C5 35.94(14)
C8 N3 C5 C4 173.69(12)
Cr1 N3 C5 C4 45.79(14)
N1 C4 C5 N3 -54.89(16)
C3 N2 C6 C7 174.88(12)
Cr1 N2 C6 C7 45.63(13)
C10 N4 C7 C6 169.85(13)
Cr1 N4 C7 C6 37.10(15)
N2 C6 C7 N4 -55.65(16)
C5 N3 C8 C9 177.66(13)
Cr1 N3 C8 C9 -60.26(16)
N3 C8 C9 C10 66.73(19)
C7 N4 C10 C9 -71.42(17)
Cr1 N4 C10 C9 56.52(16)
C8 C9 C10 N4 -64.47(18)
